data_4348235
loop_
_publ_author_name
'Milin, Eric'
'Patinec, V\'eronique'
'Triki, Smail'
'Bendeif, El-Eulmi'
'Pillet, S\'ebastien'
'Marchivie, Mathieu'
'Chastanet, Guillaume'
'Boukheddaden, Kamel'

_publ_section_title
;
 Elastic Frustration Triggering Photoinduced Hidden Hysteresis and
 Multistability in a Two-Dimensional Photoswitchable Hofmann-Like
 Spin-Crossover Metal-Organic Framework.
;
_journal_issue 22
_journal_name_full 'Inorganic chemistry'
_journal_page_first 11652
_journal_page_last 11661
_journal_paper_doi 10.1021/acs.inorgchem.6b01081
_journal_volume 55
_journal_year 2016
_chemical_formula_moiety 'C18 H12 Fe N12 Pt, 3(H2 O)'
_chemical_formula_sum 'C18 H18 Fe N12 O3 Pt'
_chemical_formula_weight 701.38
_space_group_crystal_system monoclinic
_space_group_IT_number 15
_space_group_name_Hall '-C 2yc'
_space_group_name_H-M_alt 'C 1 2/c 1'
_atom_sites_solution_hydrogens mixed
_audit_creation_method SHELXL-2014/7
_cell_angle_alpha 90
_cell_angle_beta 111.264(9)
_cell_angle_gamma 90
_cell_formula_units_Z 8
_cell_length_a 24.9520(19)
_cell_length_b 7.3964(5)
_cell_length_c 27.129(2)
_cell_measurement_reflns_used 15577
_cell_measurement_temperature 10(5)
_cell_measurement_theta_max 30.507
_cell_measurement_theta_min 2.890
_cell_volume 4665.9(7)
_computing_cell_refinement 'CRYSALIS Oxford Diffraction (2004)'
_computing_data_collection 'CRYSALIS Oxford Diffraction (2004)'
_computing_data_reduction 'CRYSALIS Oxford Diffraction (2004)'
_computing_structure_refinement 'SHELXL-2014/7 (Sheldrick, 2014)'
_computing_structure_solution 'SHELXS-97 (Sheldrick, 2008)'
_diffrn_ambient_temperature 10(5)
_diffrn_measured_fraction_theta_full 0.985
_diffrn_measured_fraction_theta_max 0.978
_diffrn_measurement_device_type 'SuperNova, Dual, Cu at zero, Atlas'
_diffrn_measurement_method 'omega scans'
_diffrn_radiation_type MoK\a
_diffrn_radiation_wavelength 0.71073
_diffrn_reflns_av_R_equivalents 0.0571
_diffrn_reflns_av_unetI/netI 0.0896
_diffrn_reflns_Laue_measured_fraction_full 0.985
_diffrn_reflns_Laue_measured_fraction_max 0.978
_diffrn_reflns_limit_h_max 34
_diffrn_reflns_limit_h_min -35
_diffrn_reflns_limit_k_max 9
_diffrn_reflns_limit_k_min -10
_diffrn_reflns_limit_l_max 29
_diffrn_reflns_limit_l_min -38
_diffrn_reflns_number 15577
_diffrn_reflns_point_group_measured_fraction_full 0.985
_diffrn_reflns_point_group_measured_fraction_max 0.978
_diffrn_reflns_theta_full 25.242
_diffrn_reflns_theta_max 30.507
_diffrn_reflns_theta_min 2.890
_diffrn_source 'SuperNova (Mo) X-ray Source'
_exptl_absorpt_coefficient_mu 6.659
_exptl_absorpt_correction_T_max 0.706
_exptl_absorpt_correction_T_min 0.456
_exptl_absorpt_correction_type gaussian
_exptl_absorpt_process_details
;
Absorption correction were performed using CRYSALIS Oxford Diffraction (2004)
;
_exptl_crystal_colour pink
_exptl_crystal_density_diffrn 1.997
_exptl_crystal_density_meas ?
_exptl_crystal_description block
_exptl_crystal_F_000 2704
_exptl_crystal_size_max 0.1500
_exptl_crystal_size_mid 0.1295
_exptl_crystal_size_min 0.0611
_refine_diff_density_max 3.327
_refine_diff_density_min -2.772
_refine_diff_density_rms 0.269
_refine_ls_extinction_method none
_refine_ls_goodness_of_fit_ref 1.189
_refine_ls_hydrogen_treatment mixed
_refine_ls_matrix_type full
_refine_ls_number_parameters 336
_refine_ls_number_reflns 6978
_refine_ls_number_restraints 85
_refine_ls_restrained_S_all 1.182
_refine_ls_R_factor_all 0.1035
_refine_ls_R_factor_gt 0.0622
_refine_ls_shift/su_max 0.033
_refine_ls_shift/su_mean 0.000
_refine_ls_structure_factor_coef Fsqd
_refine_ls_weighting_details 'w=1/[\s^2^(Fo^2^)+(0.0273P)^2^+14.2307P] where P=(Fo^2^+2Fc^2^)/3'
_refine_ls_weighting_scheme calc
_refine_ls_wR_factor_gt 0.1059
_refine_ls_wR_factor_ref 0.1191
_reflns_Friedel_coverage 0.000
_reflns_number_gt 4590
_reflns_number_total 6978
_reflns_threshold_expression 'I > 2\s(I)'
_cod_data_source_file ic6b01081_si_002.cif
_cod_data_source_block Fe(trz-py)2(Pt(CN)4_HS2
_cod_depositor_comments
;
The following automatic conversions were performed:

data item '_exptl_crystal_density_meas' value 'not measured' was
changed to '?' -- the value is perceived as not measured.

Automatic conversion script
Id: cif_fix_values 6909 2019-04-08 15:41:33Z antanas 
;
_cod_original_sg_symbol_H-M 'C 2/c'
_cod_database_code 4348235
_shelx_shelxl_version_number 2014/7
_shelx_space_group_comment
;
The symmetry employed for this shelxl refinement is uniquely defined
by the following loop, which should always be used as a source of
symmetry information in preference to the above space-group names.
They are only intended as comments.
;

loop_
_space_group_symop_operation_xyz
'x, y, z'
'-x, y, -z+1/2'
'x+1/2, y+1/2, z'
'-x+1/2, y+1/2, -z+1/2'
'-x, -y, -z'
'x, -y, z-1/2'
'-x+1/2, -y+1/2, -z'
'x+1/2, -y+1/2, z-1/2'

loop_
_atom_site_label
_atom_site_type_symbol
_atom_site_fract_x
_atom_site_fract_y
_atom_site_fract_z
_atom_site_U_iso_or_equiv
_atom_site_adp_type
_atom_site_occupancy
_atom_site_site_symmetry_order
_atom_site_calc_flag
_atom_site_refinement_flags_posn
_atom_site_refinement_flags_adp
_atom_site_refinement_flags_occupancy
Pt1 Pt 0.36033(2) 0.74401(4) 0.63410(2) 0.00498(8) Uani 1 1 d . . .
Fe2 Fe 0.5000 1.2402(2) 0.7500 0.0045(3) Uani 1 2 d S T P
Fe1 Fe 0.2500 0.2500 0.5000 0.0052(3) Uani 1 2 d S . P
N7 N 0.1135(2) 0.2196(9) 0.5597(2) 0.0074(13) Uani 1 1 d . . .
N12 N 0.5551(3) 1.1520(9) 0.5518(3) 0.0066(13) Uani 1 1 d . . .
C9 C 0.1021(3) 0.2840(10) 0.6901(3) 0.0109(16) Uani 1 1 d . . .
H9 H 0.1233 0.3249 0.7240 0.013 Uiso 1 1 calc R U .
C1 C 0.3080(3) 0.5582(10) 0.5873(3) 0.0055(16) Uani 1 1 d . U .
N8 N 0.0402(3) 0.1499(8) 0.5900(3) 0.0074(13) Uani 1 1 d . . .
C8 C 0.1255(3) 0.2914(9) 0.6510(3) 0.0060(15) Uani 1 1 d . . .
H8 H 0.1616 0.3411 0.6572 0.007 Uiso 1 1 calc R U .
N10 N 0.6121(2) 1.2700(9) 0.7253(2) 0.0082(12) Uani 1 1 d . U .
N3 N 0.4451(3) 1.0370(9) 0.7022(3) 0.0067(14) Uani 1 1 d . U .
C3 C 0.4130(3) 0.9310(10) 0.6773(3) 0.0052(16) Uani 1 1 d . U .
N4 N 0.4431(3) 0.4434(9) 0.7029(3) 0.0085(15) Uani 1 1 d . . .
C17 C 0.6104(3) 1.1799(10) 0.4959(3) 0.0080(15) Uani 1 1 d . . .
H17 H 0.6127 1.1616 0.4628 0.010 Uiso 1 1 calc R U .
N6 N 0.1156(3) 0.1870(8) 0.4791(2) 0.0070(13) Uani 1 1 d . U .
C18 C 0.5613(4) 1.1300(11) 0.5052(3) 0.0123(17) Uani 1 1 d . . .
H18 H 0.5311 1.0785 0.4776 0.015 Uiso 1 1 calc R U .
N1 N 0.2801(3) 0.4542(9) 0.5589(3) 0.0071(14) Uani 1 1 d . U .
C11 C 0.0170(3) 0.1507(10) 0.6279(3) 0.0104(16) Uani 1 1 d . . .
H11 H -0.0201 0.1068 0.6198 0.013 Uiso 1 1 calc R U .
C12 C 0.5422(3) 1.2187(10) 0.6500(3) 0.0067(15) Uani 1 1 d . . .
H12 H 0.5062 1.1951 0.6245 0.008 Uiso 1 1 calc R U .
C10 C 0.0469(3) 0.2154(10) 0.6787(3) 0.0097(15) Uani 1 1 d . U .
H10 H 0.0304 0.2128 0.7044 0.012 Uiso 1 1 calc R U .
C15 C 0.6511(3) 1.2812(10) 0.5853(3) 0.0099(15) Uani 1 1 d . U .
H15 H 0.6808 1.3330 0.6134 0.012 Uiso 1 1 calc R U .
C13 C 0.6337(3) 1.2725(10) 0.6880(3) 0.0070(14) Uani 1 1 d . . .
H13 H 0.6722 1.2938 0.6935 0.008 Uiso 1 1 calc R U .
C5 C 0.1669(3) 0.2567(11) 0.5611(3) 0.0071(12) Uani 1 1 d . U .
H5 H 0.1977 0.2898 0.5913 0.009 Uiso 1 1 calc R U .
C14 C 0.5998(3) 1.2239(10) 0.5906(3) 0.0062(14) Uani 1 1 d . U .
C6 C 0.0824(3) 0.1751(10) 0.5075(3) 0.0041(14) Uani 1 1 d . U .
H6 H 0.0439 0.1417 0.4944 0.005 Uiso 1 1 calc R U .
N2 N 0.2862(3) 1.0473(9) 0.5596(3) 0.0083(15) Uani 1 1 d . . .
N11 N 0.5920(2) 1.2395(9) 0.6399(2) 0.0069(11) Uani 1 1 d . . .
C7 C 0.0921(3) 0.2206(10) 0.6019(3) 0.0056(14) Uani 1 1 d . U .
N5 N 0.1694(2) 0.2398(10) 0.5142(2) 0.0106(13) Uani 1 1 d . . .
C16 C 0.6555(3) 1.2568(12) 0.5362(3) 0.0080(13) Uani 1 1 d . . .
H16 H 0.6886 1.2921 0.5305 0.010 Uiso 1 1 calc R U .
N9 N 0.5527(2) 1.2366(10) 0.7002(2) 0.0102(12) Uani 1 1 d . . .
C4 C 0.4123(4) 0.5514(11) 0.6793(3) 0.0079(16) Uani 1 1 d . U .
C2 C 0.3120(4) 0.9357(11) 0.5880(4) 0.0097(17) Uani 1 1 d . U .
O1 O 0.6948(2) 1.2451(9) 0.8264(2) 0.0099(10) Uani 1 1 d . . .
H1A H 0.662(3) 1.270(12) 0.799(3) 0.012 Uiso 1 1 d . U .
H1B H 0.681(3) 1.249(13) 0.850(3) 0.012 Uiso 1 1 d . U .
O2 O 0.7496(3) 1.5444(8) 0.8005(2) 0.0089(12) Uani 1 1 d . . .
H2A H 0.726(4) 1.470(12) 0.811(4) 0.011 Uiso 1 1 d . U .
H2B H 0.737(4) 1.638(12) 0.807(4) 0.011 Uiso 1 1 d . U .
O3 O 0.7366(3) 0.9233(8) 0.7920(3) 0.0109(13) Uani 1 1 d D . .
H3A H 0.750(4) 0.978(12) 0.776(4) 0.013 Uiso 1 1 d . U .
H3B H 0.7091(13) 0.984(6) 0.796(2) 0.013 Uiso 1 1 d D U .

loop_
_atom_site_aniso_label
_atom_site_aniso_U_11
_atom_site_aniso_U_22
_atom_site_aniso_U_33
_atom_site_aniso_U_23
_atom_site_aniso_U_13
_atom_site_aniso_U_12
Pt1 0.00625(12) 0.00356(13) 0.00407(11) -0.00071(14) 0.00061(8) 0.00018(15)
Fe2 0.0061(6) 0.0022(6) 0.0042(6) 0.000 0.0007(4) 0.000
Fe1 0.0062(6) 0.0042(6) 0.0043(6) 0.0013(7) 0.0008(4) 0.0000(7)
N7 0.008(3) 0.009(4) 0.007(3) -0.001(3) 0.005(2) -0.003(3)
N12 0.008(3) 0.007(3) 0.004(3) -0.001(2) 0.002(2) 0.002(2)
C9 0.015(4) 0.005(4) 0.011(3) -0.004(3) 0.002(3) 0.002(3)
C1 0.0055(16) 0.0055(16) 0.0055(16) -0.0001(5) 0.0021(7) 0.0001(5)
N8 0.009(3) 0.006(3) 0.006(3) 0.002(2) 0.001(2) -0.001(2)
C8 0.007(3) 0.002(4) 0.009(3) 0.000(3) 0.003(3) -0.002(3)
N10 0.0082(13) 0.0081(13) 0.0083(13) 0.0001(5) 0.0029(6) 0.0002(5)
N3 0.0068(15) 0.0066(15) 0.0067(15) -0.0002(5) 0.0024(7) 0.0002(5)
C3 0.0053(16) 0.0051(16) 0.0053(16) -0.0001(5) 0.0020(7) 0.0002(5)
N4 0.011(3) 0.004(3) 0.011(3) 0.000(3) 0.005(3) -0.004(3)
C17 0.010(4) 0.006(3) 0.007(3) 0.002(3) 0.001(3) 0.002(3)
N6 0.0069(13) 0.0070(13) 0.0069(13) -0.0002(5) 0.0023(6) 0.0001(5)
C18 0.016(4) 0.011(4) 0.006(4) -0.001(3) -0.002(3) 0.005(3)
N1 0.0070(15) 0.0071(15) 0.0072(15) -0.0001(5) 0.0026(7) 0.0001(5)
C11 0.008(4) 0.008(4) 0.016(4) 0.002(3) 0.005(3) 0.005(3)
C12 0.005(3) 0.010(4) 0.006(3) 0.001(3) 0.003(2) 0.002(3)
C10 0.0098(16) 0.0096(16) 0.0097(16) 0.0001(5) 0.0036(7) 0.0001(5)
C15 0.0100(16) 0.0098(16) 0.0099(16) 0.0000(5) 0.0036(7) -0.0001(5)
C13 0.008(3) 0.006(4) 0.006(3) -0.003(3) 0.002(2) 0.003(3)
C5 0.0070(13) 0.0070(13) 0.0072(13) 0.0000(5) 0.0024(6) 0.0001(5)
C14 0.0063(14) 0.0061(14) 0.0062(14) 0.0000(5) 0.0023(7) 0.0000(5)
C6 0.0041(14) 0.0041(14) 0.0042(14) 0.0001(5) 0.0014(7) 0.0000(5)
N2 0.007(3) 0.008(3) 0.009(3) -0.001(3) 0.001(2) -0.002(3)
N11 0.009(3) 0.007(3) 0.003(2) -0.001(3) 0.0007(19) 0.005(3)
C7 0.0057(14) 0.0056(15) 0.0056(14) 0.0001(5) 0.0022(7) 0.0001(5)
N5 0.005(3) 0.016(3) 0.008(3) -0.006(3) -0.001(2) 0.005(3)
C16 0.006(3) 0.011(4) 0.010(3) 0.005(4) 0.006(2) 0.006(4)
N9 0.007(3) 0.015(3) 0.009(3) 0.000(3) 0.003(2) -0.001(3)
C4 0.0079(17) 0.0078(17) 0.0079(17) 0.0000(5) 0.0029(7) -0.0001(5)
C2 0.0096(18) 0.0096(18) 0.0097(18) -0.0001(5) 0.0033(8) 0.0000(5)
O1 0.011(2) 0.011(3) 0.008(2) 0.001(3) 0.0028(18) -0.002(3)
O2 0.009(3) 0.008(3) 0.008(3) 0.001(2) 0.001(2) 0.002(2)
O3 0.008(3) 0.011(3) 0.015(3) -0.001(2) 0.005(2) 0.001(2)

loop_
_atom_type_symbol
_atom_type_description
_atom_type_scat_dispersion_real
_atom_type_scat_dispersion_imag
_atom_type_scat_source
C C 0.0033 0.0016 'International Tables Vol C Tables 4.2.6.8 and 6.1.1.4'
H H 0.0000 0.0000 'International Tables Vol C Tables 4.2.6.8 and 6.1.1.4'
Fe Fe 0.3463 0.8444 'International Tables Vol C Tables 4.2.6.8 and 6.1.1.4'
N N 0.0061 0.0033 'International Tables Vol C Tables 4.2.6.8 and 6.1.1.4'
O O 0.0106 0.0060 'International Tables Vol C Tables 4.2.6.8 and 6.1.1.4'
Pt Pt -1.7033 8.3905 'International Tables Vol C Tables 4.2.6.8 and 6.1.1.4'

loop_
_geom_angle_atom_site_label_1
_geom_angle_atom_site_label_2
_geom_angle_atom_site_label_3
_geom_angle
_geom_angle_site_symmetry_1
_geom_angle_site_symmetry_3
C3 Pt1 C2 89.7(3) . .
C3 Pt1 C1 177.2(3) . .
C2 Pt1 C1 89.1(3) . .
C3 Pt1 C4 89.5(3) . .
C2 Pt1 C4 177.2(4) . .
C1 Pt1 C4 91.6(3) . .
N3 Fe2 N3 90.1(4) 2_656 .
N3 Fe2 N4 89.5(2) 2_656 2_666
N3 Fe2 N4 178.5(3) . 2_666
N3 Fe2 N4 178.5(3) 2_656 1_565
N3 Fe2 N4 89.5(2) . 1_565
N4 Fe2 N4 90.9(4) 2_666 1_565
N3 Fe2 N9 88.3(3) 2_656 .
N3 Fe2 N9 90.8(3) . .
N4 Fe2 N9 87.7(3) 2_666 .
N4 Fe2 N9 93.2(3) 1_565 .
N3 Fe2 N9 90.8(3) 2_656 2_656
N3 Fe2 N9 88.3(3) . 2_656
N4 Fe2 N9 93.2(3) 2_666 2_656
N4 Fe2 N9 87.7(3) 1_565 2_656
N9 Fe2 N9 178.6(4) . 2_656
N1 Fe1 N1 180.0(3) 7_556 .
N1 Fe1 N2 89.6(2) 7_556 7_566
N1 Fe1 N2 90.4(2) . 7_566
N1 Fe1 N2 90.4(2) 7_556 1_545
N1 Fe1 N2 89.6(2) . 1_545
N2 Fe1 N2 180.0(3) 7_566 1_545
N1 Fe1 N5 89.3(3) 7_556 7_556
N1 Fe1 N5 90.7(3) . 7_556
N2 Fe1 N5 90.3(3) 7_566 7_556
N2 Fe1 N5 89.7(3) 1_545 7_556
N1 Fe1 N5 90.7(3) 7_556 .
N1 Fe1 N5 89.3(3) . .
N2 Fe1 N5 89.7(3) 7_566 .
N2 Fe1 N5 90.3(3) 1_545 .
N5 Fe1 N5 180.0 7_556 .
C5 N7 C6 105.0(6) . .
C5 N7 C7 129.0(6) . .
C6 N7 C7 126.0(6) . .
C14 N12 C18 116.3(7) . .
C8 C9 C10 120.0(7) . .
C8 C9 H9 120.0 . .
C10 C9 H9 120.0 . .
N1 C1 Pt1 176.0(8) . .
C7 N8 C11 117.7(7) . .
C9 C8 C7 116.6(7) . .
C9 C8 H8 121.7 . .
C7 C8 H8 121.7 . .
C13 N10 N9 106.5(5) . .
C3 N3 Fe2 176.1(7) . .
N3 C3 Pt1 177.8(7) . .
C4 N4 Fe2 177.7(8) . 1_545
C16 C17 C18 119.1(7) . .
C16 C17 H17 120.4 . .
C18 C17 H17 120.4 . .
C6 N6 N5 105.7(6) . .
N12 C18 C17 123.6(7) . .
N12 C18 H18 118.2 . .
C17 C18 H18 118.2 . .
C1 N1 Fe1 162.9(7) . .
N8 C11 C10 122.0(7) . .
N8 C11 H11 119.0 . .
C10 C11 H11 119.0 . .
N9 C12 N11 110.1(6) . .
N9 C12 H12 124.9 . .
N11 C12 H12 124.9 . .
C11 C10 C9 118.6(8) . .
C11 C10 H10 120.7 . .
C9 C10 H10 120.7 . .
C16 C15 C14 116.8(7) . .
C16 C15 H15 121.6 . .
C14 C15 H15 121.6 . .
N10 C13 N11 110.6(6) . .
N10 C13 H13 124.7 . .
N11 C13 H13 124.7 . .
N5 C5 N7 110.4(6) . .
N5 C5 H5 124.8 . .
N7 C5 H5 124.8 . .
N12 C14 C15 124.8(7) . .
N12 C14 N11 114.4(6) . .
C15 C14 N11 120.8(6) . .
N6 C6 N7 110.1(6) . .
N6 C6 H6 124.9 . .
N7 C6 H6 124.9 . .
C2 N2 Fe1 169.4(7) . 1_565
C13 N11 C12 105.1(6) . .
C13 N11 C14 126.6(6) . .
C12 N11 C14 128.2(6) . .
N8 C7 C8 125.0(7) . .
N8 C7 N7 114.8(6) . .
C8 C7 N7 120.1(6) . .
C5 N5 N6 108.8(6) . .
C5 N5 Fe1 122.9(4) . .
N6 N5 Fe1 127.6(5) . .
C17 C16 C15 119.4(7) . .
C17 C16 H16 120.3 . .
C15 C16 H16 120.3 . .
C12 N9 N10 107.6(6) . .
C12 N9 Fe2 135.0(5) . .
N10 N9 Fe2 117.3(4) . .
N4 C4 Pt1 176.3(8) . .
N2 C2 Pt1 175.7(8) . .
H1A O1 H1B 97(7) . .
H2A O2 H2B 96(8) . .
H3A O3 H3B 110(8) . .

loop_
_geom_bond_atom_site_label_1
_geom_bond_atom_site_label_2
_geom_bond_distance
_geom_bond_site_symmetry_2
Pt1 C3 1.974(8) .
Pt1 C2 1.983(9) .
Pt1 C1 2.000(8) .
Pt1 C4 2.015(8) .
Fe2 N3 2.127(7) 2_656
Fe2 N3 2.127(7) .
Fe2 N4 2.143(7) 2_666
Fe2 N4 2.143(7) 1_565
Fe2 N9 2.201(6) .
Fe2 N9 2.201(6) 2_656
Fe1 N1 2.128(7) 7_556
Fe1 N1 2.128(7) .
Fe1 N2 2.148(7) 7_566
Fe1 N2 2.148(7) 1_545
Fe1 N5 2.183(6) 7_556
Fe1 N5 2.183(6) .
N7 C5 1.348(8) .
N7 C6 1.384(9) .
N7 C7 1.428(9) .
N12 C14 1.335(8) .
N12 C18 1.339(10) .
C9 C8 1.384(11) .
C9 C10 1.393(10) .
C9 H9 0.9300 .
C1 N1 1.133(10) .
N8 C7 1.323(9) .
N8 C11 1.351(11) .
C8 C7 1.392(9) .
C8 H8 0.9300 .
N10 C13 1.308(9) .
N10 N9 1.411(8) .
N3 C3 1.150(10) .
N4 C4 1.132(10) .
N4 Fe2 2.143(7) 1_545
C17 C16 1.376(10) .
C17 C18 1.386(11) .
C17 H17 0.9300 .
N6 C6 1.323(9) .
N6 N5 1.391(8) .
C18 H18 0.9300 .
C11 C10 1.391(10) .
C11 H11 0.9300 .
C12 N9 1.298(9) .
C12 N11 1.376(9) .
C12 H12 0.9300 .
C10 H10 0.9300 .
C15 C16 1.387(10) .
C15 C14 1.405(10) .
C15 H15 0.9300 .
C13 N11 1.364(8) .
C13 H13 0.9300 .
C5 N5 1.301(9) .
C5 H5 0.9300 .
C14 N11 1.423(9) .
C6 H6 0.9300 .
N2 C2 1.154(10) .
N2 Fe1 2.148(7) 1_565
C16 H16 0.9300 .
O1 H1A 0.91(8) .
O1 H1B 0.83(9) .
O2 H2A 0.92(9) .
O2 H2B 0.81(9) .
O3 H3A 0.75(9) .
O3 H3B 0.8600(10) .
